data_4069468
loop_
_publ_author_name
'Andrews, Philip C.'
'Deacon, Glen B.'
'Junk, Peter C.'
'Kumar, Ish'
'MacLellan, Jonathan G.'

_publ_section_title
;
 Synthesis, Ethanolysis, and Hydrolysis of Bismuth(III)ortho-Nitrobenzoate
 Complexes en Route to a Pearl Necklace-like Polymer of Bi10Oxo-Clusters
;
_journal_issue 14
_journal_name_full Organometallics
_journal_page_first 3999
_journal_paper_doi 10.1021/om9002158
_journal_volume 28
_journal_year 2009
_chemical_formula_moiety 'C36 H38 Bi2 N4 O20'
_chemical_formula_sum 'C36 H38 Bi2 N4 O20'
_chemical_formula_weight 1264.66
_chemical_name_systematic
;
 ?
;
_space_group_IT_number 2
_symmetry_cell_setting triclinic
_symmetry_space_group_name_Hall '-P 1'
_symmetry_space_group_name_H-M 'P -1'
_atom_sites_solution_hydrogens geom
_atom_sites_solution_primary direct
_atom_sites_solution_secondary difmap
_audit_creation_method SHELXL-97
_cell_angle_alpha 77.4690(10)
_cell_angle_beta 86.3790(10)
_cell_angle_gamma 79.9410(10)
_cell_formula_units_Z 2
_cell_length_a 8.1509(2)
_cell_length_b 12.1445(3)
_cell_length_c 21.4385(5)
_cell_measurement_reflns_used 7095
_cell_measurement_temperature 123(2)
_cell_measurement_theta_max 28.82
_cell_measurement_theta_min 0.97
_cell_volume 2039.07(9)
_computing_cell_refinement 'Bruker Apex2 v2.0 (Bruker Axs 2005)'
_computing_data_collection 'Bruker Apex2 v2.0 (Bruker Axs 2005)'
_computing_data_reduction 'Bruker Apex2 v2.0 (Bruker Axs 2005)'
_computing_molecular_graphics 'X-seed (Barbour, 2001)'
_computing_publication_material 'CIFTAB (Sheldrick, 1997)'
_computing_structure_refinement 'SHELXL-97 (Sheldrick, 1997)'
_computing_structure_solution 'SHELXS-97 (Sheldrick, 1997)'
_diffrn_ambient_temperature 123(2)
_diffrn_measured_fraction_theta_full 0.989
_diffrn_measured_fraction_theta_max 0.989
_diffrn_measurement_device_type 'Bruker X8 Apex KAPPA CCD'
_diffrn_measurement_method '0.5 deg frames in phi and omega'
_diffrn_radiation_monochromator graphite
_diffrn_radiation_source 'fine-focus sealed tube'
_diffrn_radiation_type MoK\a
_diffrn_radiation_wavelength 0.71073
_diffrn_reflns_av_R_equivalents 0.0676
_diffrn_reflns_av_sigmaI/netI 0.0799
_diffrn_reflns_limit_h_max 9
_diffrn_reflns_limit_h_min -9
_diffrn_reflns_limit_k_max 14
_diffrn_reflns_limit_k_min -14
_diffrn_reflns_limit_l_max 25
_diffrn_reflns_limit_l_min -25
_diffrn_reflns_number 24567
_diffrn_reflns_theta_full 25.00
_diffrn_reflns_theta_max 25.00
_diffrn_reflns_theta_min 0.97
_diffrn_standards_number 0
_exptl_absorpt_coefficient_mu 8.707
_exptl_absorpt_correction_T_max 0.5439
_exptl_absorpt_correction_T_min 0.3944
_exptl_absorpt_correction_type multi-scan
_exptl_absorpt_process_details 'SADABS (Sheldrick, 1997)'
_exptl_crystal_colour colourless
_exptl_crystal_density_diffrn 2.060
_exptl_crystal_density_method 'not measured'
_exptl_crystal_description needle
_exptl_crystal_F_000 1216
_exptl_crystal_size_max 0.12
_exptl_crystal_size_mid 0.10
_exptl_crystal_size_min 0.07
_refine_diff_density_max 2.338
_refine_diff_density_min -4.407
_refine_diff_density_rms 0.285
_refine_ls_extinction_method none
_refine_ls_goodness_of_fit_ref 1.370
_refine_ls_hydrogen_treatment constr
_refine_ls_matrix_type full
_refine_ls_number_parameters 263
_refine_ls_number_reflns 7095
_refine_ls_number_restraints 0
_refine_ls_restrained_S_all 1.370
_refine_ls_R_factor_all 0.0913
_refine_ls_R_factor_gt 0.0754
_refine_ls_shift/su_max 0.000
_refine_ls_shift/su_mean 0.000
_refine_ls_structure_factor_coef Fsqd
_refine_ls_weighting_details 'calc w=1/[\s^2^(Fo^2^)+(0.0000P)^2^+48.9377P] where P=(Fo^2^+2Fc^2^)/3'
_refine_ls_weighting_scheme calc
_refine_ls_wR_factor_gt 0.1351
_refine_ls_wR_factor_ref 0.1393
_reflns_number_gt 6015
_reflns_number_total 7095
_reflns_threshold_expression >2sigma(I)
_cod_data_source_file om9002158_si_002.cif
_cod_data_source_block Compound2
_cod_database_code 4069468

loop_
_symmetry_equiv_pos_as_xyz
'x, y, z'
'-x, -y, -z'

loop_
_atom_site_label
_atom_site_type_symbol
_atom_site_fract_x
_atom_site_fract_y
_atom_site_fract_z
_atom_site_U_iso_or_equiv
_atom_site_adp_type
_atom_site_occupancy
_atom_site_symmetry_multiplicity
_atom_site_calc_flag
_atom_site_refinement_flags
Bi1 Bi 0.72146(7) 0.02496(5) 0.01096(2) 0.00784(15) Uani 1 1 d .
Bi2 Bi 0.71759(7) 0.53760(5) 0.49092(3) 0.01036(16) Uani 1 1 d .
O1 O 0.7212(13) -0.1876(9) 0.0828(5) 0.013(2) Uiso 1 1 d .
O2 O 0.8428(12) -0.0556(9) 0.1094(5) 0.013(2) Uiso 1 1 d .
O3 O 0.5789(15) -0.4009(10) 0.2199(5) 0.027(3) Uiso 1 1 d .
O4 O 0.5492(15) -0.2171(10) 0.2066(5) 0.028(3) Uiso 1 1 d .
O5 O 0.9876(13) 0.1369(9) 0.0133(5) 0.018(2) Uiso 1 1 d .
O6 O 0.7373(12) 0.1768(8) 0.0549(4) 0.008(2) Uiso 1 1 d .
O7 O 0.5677(17) 0.3354(12) 0.1478(6) 0.038(3) Uiso 1 1 d .
O8 O 0.7410(16) 0.1848(11) 0.1885(6) 0.034(3) Uiso 1 1 d .
O9 O 0.5214(13) -0.0375(9) -0.0539(5) 0.015(2) Uiso 1 1 d .
O10 O 0.6118(13) 0.2000(9) -0.0722(5) 0.018(2) Uiso 1 1 d .
H10 H 0.5222 0.1935 -0.0874 0.022 Uiso 1 1 calc R
O11 O 0.5931(13) 0.6906(9) 0.5296(5) 0.018(2) Uiso 1 1 d .
O12 O 0.7905(13) 0.6204(9) 0.6010(5) 0.018(2) Uiso 1 1 d .
O13 O 0.6038(15) 0.5911(10) 0.7213(5) 0.026(3) Uiso 1 1 d .
O14 O 0.7874(17) 0.6710(12) 0.7552(6) 0.042(3) Uiso 1 1 d .
O15 O 0.7563(13) 0.6891(9) 0.4106(5) 0.017(2) Uiso 1 1 d .
O16 O 0.9985(14) 0.6472(10) 0.4577(5) 0.021(3) Uiso 1 1 d .
O17 O 0.9174(16) 0.8410(11) 0.5131(6) 0.031(3) Uiso 1 1 d .
O18 O 1.1560(16) 0.9001(11) 0.4984(6) 0.034(3) Uiso 1 1 d .
O19 O 0.4936(12) 0.5494(8) 0.4415(4) 0.009(2) Uiso 1 1 d .
O20 O 0.8473(14) 0.4297(9) 0.4021(5) 0.019(2) Uiso 1 1 d .
H20 H 0.9452 0.4017 0.4134 0.023 Uiso 1 1 calc R
N1 N 0.6335(15) -0.3107(11) 0.2125(6) 0.013(3) Uiso 1 1 d .
N2 N 0.7065(16) 0.2792(11) 0.1542(6) 0.017(3) Uiso 1 1 d .
N3 N 0.6721(17) 0.6726(12) 0.7212(6) 0.022(3) Uiso 1 1 d .
N4 N 1.0327(17) 0.8765(12) 0.4778(6) 0.020(3) Uiso 1 1 d .
C1 C 0.8086(18) -0.1556(13) 0.1182(7) 0.012(3) Uiso 1 1 d .
C2 C 0.8953(18) -0.2413(12) 0.1736(7) 0.010(3) Uiso 1 1 d .
C3 C 0.8166(19) -0.3214(13) 0.2154(7) 0.014(3) Uiso 1 1 d .
C4 C 0.8963(18) -0.4016(13) 0.2635(7) 0.013(3) Uiso 1 1 d .
H4 H 0.8365 -0.4534 0.2917 0.016 Uiso 1 1 calc R
C5 C 1.0649(19) -0.4067(14) 0.2709(7) 0.017(3) Uiso 1 1 d .
H5 H 1.1225 -0.4625 0.3039 0.020 Uiso 1 1 calc R
C6 C 1.149(2) -0.3294(14) 0.2295(7) 0.018(3) Uiso 1 1 d .
H6 H 1.2647 -0.3324 0.2342 0.021 Uiso 1 1 calc R
C7 C 1.0657(18) -0.2483(13) 0.1816(7) 0.013(3) Uiso 1 1 d .
H7 H 1.1254 -0.1964 0.1535 0.015 Uiso 1 1 calc R
C8 C 0.8901(18) 0.1904(13) 0.0458(7) 0.011(3) Uiso 1 1 d .
C9 C 0.9398(18) 0.2826(13) 0.0726(7) 0.012(3) Uiso 1 1 d .
C10 C 0.8461(19) 0.3307(13) 0.1206(7) 0.016(3) Uiso 1 1 d .
C11 C 0.8861(19) 0.4222(13) 0.1423(7) 0.017(3) Uiso 1 1 d .
H11 H 0.8208 0.4526 0.1748 0.020 Uiso 1 1 calc R
C12 C 1.023(2) 0.4672(14) 0.1149(7) 0.018(4) Uiso 1 1 d .
H12 H 1.0523 0.5309 0.1283 0.022 Uiso 1 1 calc R
C13 C 1.120(2) 0.4221(15) 0.0686(8) 0.027(4) Uiso 1 1 d .
H13 H 1.2172 0.4526 0.0516 0.033 Uiso 1 1 calc R
C14 C 1.076(2) 0.3309(14) 0.0465(8) 0.022(4) Uiso 1 1 d .
H14 H 1.1399 0.3024 0.0132 0.027 Uiso 1 1 calc R
C15 C 0.563(2) -0.0833(14) -0.1092(7) 0.018(3) Uiso 1 1 d .
H15A H 0.4671 -0.0612 -0.1381 0.022 Uiso 1 1 calc R
H15B H 0.5856 -0.1678 -0.0968 0.022 Uiso 1 1 calc R
C16 C 0.713(2) -0.0411(15) -0.1439(8) 0.022(4) Uiso 1 1 d .
H16A H 0.6861 0.0414 -0.1608 0.033 Uiso 1 1 calc R
H16B H 0.7459 -0.0805 -0.1792 0.033 Uiso 1 1 calc R
H16C H 0.8050 -0.0568 -0.1142 0.033 Uiso 1 1 calc R
C17 C 0.6190(19) 0.3211(13) -0.0771(7) 0.015(3) Uiso 1 1 d .
H17A H 0.6158 0.3602 -0.1227 0.018 Uiso 1 1 calc R
H17B H 0.7261 0.3282 -0.0602 0.018 Uiso 1 1 calc R
C18 C 0.480(2) 0.3788(15) -0.0419(8) 0.024(4) Uiso 1 1 d .
H18C H 0.3740 0.3674 -0.0562 0.036 Uiso 1 1 calc R
H18B H 0.4850 0.4608 -0.0500 0.036 Uiso 1 1 calc R
H18A H 0.4904 0.3464 0.0040 0.036 Uiso 1 1 calc R
C19 C 0.6671(16) 0.6902(11) 0.5813(6) 0.002(3) Uiso 1 1 d .
C20 C 0.596(2) 0.7891(14) 0.6126(7) 0.017(3) Uiso 1 1 d .
C21 C 0.6110(19) 0.7811(14) 0.6788(7) 0.016(3) Uiso 1 1 d .
C22 C 0.555(2) 0.8733(15) 0.7065(8) 0.022(4) Uiso 1 1 d .
H22 H 0.5664 0.8666 0.7511 0.027 Uiso 1 1 calc R
C23 C 0.483(2) 0.9757(16) 0.6693(8) 0.027(4) Uiso 1 1 d .
H23 H 0.4465 1.0401 0.6880 0.032 Uiso 1 1 calc R
C24 C 0.464(2) 0.9844(16) 0.6050(8) 0.027(4) Uiso 1 1 d .
H24 H 0.4133 1.0549 0.5796 0.032 Uiso 1 1 calc R
C25 C 0.5173(19) 0.8929(14) 0.5777(7) 0.017(3) Uiso 1 1 d .
H25 H 0.5000 0.9000 0.5334 0.021 Uiso 1 1 calc R
C26 C 0.897(2) 0.7119(14) 0.4199(7) 0.017(3) Uiso 1 1 d .
C27 C 0.9352(18) 0.8243(13) 0.3826(7) 0.011(3) Uiso 1 1 d .
C28 C 1.0133(19) 0.8994(13) 0.4088(7) 0.014(3) Uiso 1 1 d .
C29 C 1.063(2) 0.9965(14) 0.3726(7) 0.020(4) Uiso 1 1 d .
H29 H 1.1163 1.0437 0.3918 0.024 Uiso 1 1 calc R
C30 C 1.033(2) 1.0242(15) 0.3083(7) 0.021(4) Uiso 1 1 d .
H30 H 1.0673 1.0911 0.2828 0.025 Uiso 1 1 calc R
C31 C 0.954(2) 0.9556(15) 0.2801(8) 0.022(4) Uiso 1 1 d .
H31 H 0.9330 0.9760 0.2357 0.026 Uiso 1 1 calc R
C32 C 0.907(2) 0.8564(14) 0.3176(7) 0.019(4) Uiso 1 1 d .
H32 H 0.8538 0.8096 0.2980 0.022 Uiso 1 1 calc R
C33 C 0.4644(19) 0.6051(13) 0.3763(7) 0.014(3) Uiso 1 1 d .
H33B H 0.3973 0.5617 0.3567 0.017 Uiso 1 1 calc R
H33A H 0.5722 0.6065 0.3524 0.017 Uiso 1 1 calc R
C34 C 0.374(2) 0.7245(15) 0.3719(8) 0.028(4) Uiso 1 1 d .
H34C H 0.2684 0.7231 0.3960 0.043 Uiso 1 1 calc R
H34B H 0.3529 0.7605 0.3270 0.043 Uiso 1 1 calc R
H34A H 0.4430 0.7683 0.3897 0.043 Uiso 1 1 calc R
C35 C 0.767(2) 0.3420(17) 0.3872(9) 0.035(5) Uiso 1 1 d .
H35B H 0.6501 0.3753 0.3768 0.042 Uiso 1 1 calc R
H35A H 0.7659 0.2807 0.4261 0.042 Uiso 1 1 calc R
C36 C 0.842(3) 0.290(2) 0.3351(10) 0.050(6) Uiso 1 1 d .
H36C H 0.8599 0.3505 0.2978 0.075 Uiso 1 1 calc R
H36A H 0.7684 0.2425 0.3239 0.075 Uiso 1 1 calc R
H36B H 0.9498 0.2430 0.3482 0.075 Uiso 1 1 calc R

loop_
_atom_site_aniso_label
_atom_site_aniso_U_11
_atom_site_aniso_U_22
_atom_site_aniso_U_33
_atom_site_aniso_U_23
_atom_site_aniso_U_13
_atom_site_aniso_U_12
Bi1 0.0062(3) 0.0085(3) 0.0098(3) -0.0029(2) 0.0005(2) -0.0029(2)
Bi2 0.0096(3) 0.0110(3) 0.0107(3) -0.0010(2) -0.0014(2) -0.0035(2)

loop_
_atom_type_symbol
_atom_type_description
_atom_type_scat_dispersion_real
_atom_type_scat_dispersion_imag
_atom_type_scat_source
C C 0.0033 0.0016 'International Tables Vol C Tables 4.2.6.8 and 6.1.1.4'
H H 0.0000 0.0000 'International Tables Vol C Tables 4.2.6.8 and 6.1.1.4'
N N 0.0061 0.0033 'International Tables Vol C Tables 4.2.6.8 and 6.1.1.4'
O O 0.0106 0.0060 'International Tables Vol C Tables 4.2.6.8 and 6.1.1.4'
Bi Bi -4.1077 10.2566 'International Tables Vol C Tables 4.2.6.8 and 6.1.1.4'

loop_
_geom_angle_atom_site_label_1
_geom_angle_atom_site_label_2
_geom_angle_atom_site_label_3
_geom_angle
_geom_angle_site_symmetry_1
_geom_angle_site_symmetry_3
O9 Bi1 O6 83.5(4) 2_655 .
O9 Bi1 O2 91.5(4) 2_655 .
O6 Bi1 O2 75.5(3) . .
O9 Bi1 O9 68.9(4) 2_655 .
O6 Bi1 O9 138.5(3) . .
O2 Bi1 O9 133.2(3) . .
O9 Bi1 O10 87.6(4) 2_655 .
O6 Bi1 O10 74.4(3) . .
O2 Bi1 O10 149.8(4) . .
O9 Bi1 O10 74.0(3) . .
O9 Bi1 O1 77.3(3) 2_655 .
O6 Bi1 O1 122.2(3) . .
O2 Bi1 O1 51.5(3) . .
O9 Bi1 O1 82.2(3) . .
O10 Bi1 O1 155.2(3) . .
O9 Bi1 O5 133.8(4) 2_655 .
O6 Bi1 O5 50.5(3) . .
O2 Bi1 O5 74.8(3) . .
O9 Bi1 O5 148.4(3) . .
O10 Bi1 O5 84.2(3) . .
O1 Bi1 O5 120.4(3) . .
O9 Bi1 O5 143.2(3) 2_655 2_755
O6 Bi1 O5 122.7(3) . 2_755
O2 Bi1 O5 73.5(3) . 2_755
O9 Bi1 O5 96.9(3) . 2_755
O10 Bi1 O5 122.1(3) . 2_755
O1 Bi1 O5 67.0(3) . 2_755
O5 Bi1 O5 75.4(3) . 2_755
O9 Bi1 O5 76.2(3) 2_655 2_766
O6 Bi1 O5 29.5(2) . 2_766
O2 Bi1 O5 48.1(3) . 2_766
O9 Bi1 O5 145.0(2) . 2_766
O10 Bi1 O5 102.7(2) . 2_766
O1 Bi1 O5 92.7(2) . 2_766
O5 Bi1 O5 61.6(2) . 2_766
O5 Bi1 O5 112.9(2) 2_755 2_766
O19 Bi2 O11 87.7(4) . .
O19 Bi2 O15 82.5(4) . .
O11 Bi2 O15 76.4(4) . .
O19 Bi2 O19 67.4(4) . 2_666
O11 Bi2 O19 81.3(3) . 2_666
O15 Bi2 O19 143.0(4) . 2_666
O19 Bi2 O20 82.4(3) . .
O11 Bi2 O20 155.3(4) . .
O15 Bi2 O20 79.9(4) . .
O19 Bi2 O20 115.0(3) 2_666 .
O19 Bi2 O16 131.6(3) . .
O11 Bi2 O16 88.3(4) . .
O15 Bi2 O16 49.8(3) . .
O19 Bi2 O16 158.3(3) 2_666 .
O20 Bi2 O16 81.5(3) . .
O19 Bi2 O12 133.1(3) . .
O11 Bi2 O12 49.2(3) . .
O15 Bi2 O12 100.8(3) . .
O19 Bi2 O12 85.9(3) 2_666 .
O20 Bi2 O12 144.5(3) . .
O16 Bi2 O12 72.9(3) . .
O19 Bi2 O16 136.7(3) . 2_766
O11 Bi2 O16 130.1(3) . 2_766
O15 Bi2 O16 121.9(3) . 2_766
O19 Bi2 O16 95.0(3) 2_666 2_766
O20 Bi2 O16 69.4(3) . 2_766
O16 Bi2 O16 77.1(3) . 2_766
O12 Bi2 O16 80.9(3) . 2_766
O19 Bi2 O16 49.4(3) . 2_655
O11 Bi2 O16 136.3(3) . 2_655
O15 Bi2 O16 88.7(3) . 2_655
O19 Bi2 O16 87.5(2) 2_666 2_655
O20 Bi2 O16 35.3(2) . 2_655
O16 Bi2 O16 112.8(2) . 2_655
O12 Bi2 O16 170.4(2) . 2_655
O16 Bi2 O16 92.7(2) 2_766 2_655
C1 O1 Bi1 83.4(9) . .
C1 O2 Bi1 100.3(9) . .
C8 O5 Bi1 82.4(9) . .
C8 O6 Bi1 104.2(9) . .
C15 O9 Bi1 122.8(9) . 2_655
C15 O9 Bi1 125.9(9) . .
Bi1 O9 Bi1 111.1(4) 2_655 .
C17 O10 Bi1 131.2(9) . .
C17 O10 H10 109.5 . .
Bi1 O10 H10 111.8 . .
C19 O11 Bi2 108.0(9) . .
C19 O12 Bi2 79.4(8) . .
C26 O15 Bi2 105.4(9) . .
C26 O16 Bi2 80.4(9) . .
C33 O19 Bi2 125.4(8) . .
C33 O19 Bi2 121.9(8) . 2_666
Bi2 O19 Bi2 112.6(4) . 2_666
C35 O20 Bi2 119.5(9) . .
C35 O20 H20 109.5 . .
Bi2 O20 H20 105.1 . .
O4 N1 O3 125.0(13) . .
O4 N1 C3 119.0(13) . .
O3 N1 C3 115.9(13) . .
O7 N2 O8 125.2(14) . .
O7 N2 C10 118.0(13) . .
O8 N2 C10 116.8(13) . .
O13 N3 O14 124.7(15) . .
O13 N3 C21 118.5(14) . .
O14 N3 C21 116.8(14) . .
O18 N4 O17 122.9(14) . .
O18 N4 C28 118.7(13) . .
O17 N4 C28 118.3(13) . .
O1 C1 O2 124.6(14) . .
O1 C1 C2 119.8(13) . .
O2 C1 C2 115.4(13) . .
C3 C2 C7 116.5(14) . .
C3 C2 C1 123.3(13) . .
C7 C2 C1 120.0(13) . .
C4 C3 C2 123.3(14) . .
C4 C3 N1 118.1(13) . .
C2 C3 N1 118.2(13) . .
C3 C4 C5 119.4(14) . .
C3 C4 H4 120.3 . .
C5 C4 H4 120.3 . .
C4 C5 C6 119.1(15) . .
C4 C5 H5 120.5 . .
C6 C5 H5 120.5 . .
C7 C6 C5 120.7(15) . .
C7 C6 H6 119.7 . .
C5 C6 H6 119.7 . .
C6 C7 C2 121.1(14) . .
C6 C7 H7 119.5 . .
C2 C7 H7 119.5 . .
O5 C8 O6 122.4(14) . .
O5 C8 C9 121.1(13) . .
O6 C8 C9 116.3(12) . .
C14 C9 C10 117.2(14) . .
C14 C9 C8 119.4(13) . .
C10 C9 C8 123.2(13) . .
C11 C10 C9 123.0(14) . .
C11 C10 N2 116.1(13) . .
C9 C10 N2 120.7(13) . .
C12 C11 C10 117.6(15) . .
C12 C11 H11 121.2 . .
C10 C11 H11 121.2 . .
C11 C12 C13 121.4(16) . .
C11 C12 H12 119.3 . .
C13 C12 H12 119.3 . .
C12 C13 C14 120.0(16) . .
C12 C13 H13 120.0 . .
C14 C13 H13 120.0 . .
C9 C14 C13 120.6(16) . .
C9 C14 H14 119.7 . .
C13 C14 H14 119.7 . .
O9 C15 C16 111.4(13) . .
O9 C15 H15A 109.4 . .
C16 C15 H15A 109.4 . .
O9 C15 H15B 109.4 . .
C16 C15 H15B 109.4 . .
H15A C15 H15B 108.0 . .
C15 C16 H16A 109.5 . .
C15 C16 H16B 109.5 . .
H16A C16 H16B 109.5 . .
C15 C16 H16C 109.5 . .
H16A C16 H16C 109.5 . .
H16B C16 H16C 109.5 . .
O10 C17 C18 112.8(13) . .
O10 C17 H17A 109.0 . .
C18 C17 H17A 109.0 . .
O10 C17 H17B 109.0 . .
C18 C17 H17B 109.0 . .
H17A C17 H17B 107.8 . .
C17 C18 H18C 109.5 . .
C17 C18 H18B 109.5 . .
H18C C18 H18B 109.5 . .
C17 C18 H18A 109.5 . .
H18C C18 H18A 109.5 . .
H18B C18 H18A 109.5 . .
O12 C19 O11 123.3(12) . .
O12 C19 C20 122.7(13) . .
O11 C19 C20 113.9(12) . .
C25 C20 C21 116.9(15) . .
C25 C20 C19 121.8(13) . .
C21 C20 C19 121.3(14) . .
C22 C21 C20 121.2(15) . .
C22 C21 N3 117.3(14) . .
C20 C21 N3 121.3(14) . .
C21 C22 C23 119.7(16) . .
C21 C22 H22 120.2 . .
C23 C22 H22 120.2 . .
C24 C23 C22 120.0(17) . .
C24 C23 H23 120.0 . .
C22 C23 H23 120.0 . .
C25 C24 C23 120.4(18) . .
C25 C24 H24 119.8 . .
C23 C24 H24 119.8 . .
C24 C25 C20 121.8(16) . .
C24 C25 H25 119.1 . .
C20 C25 H25 119.1 . .
O16 C26 O15 123.3(14) . .
O16 C26 C27 121.0(14) . .
O15 C26 C27 115.7(14) . .
C32 C27 C28 115.8(13) . .
C32 C27 C26 120.3(14) . .
C28 C27 C26 123.8(13) . .
C29 C28 C27 123.2(14) . .
C29 C28 N4 118.1(14) . .
C27 C28 N4 118.6(13) . .
C28 C29 C30 118.9(16) . .
C28 C29 H29 120.5 . .
C30 C29 H29 120.5 . .
C29 C30 C31 120.7(16) . .
C29 C30 H30 119.6 . .
C31 C30 H30 119.6 . .
C30 C31 C32 119.4(16) . .
C30 C31 H31 120.3 . .
C32 C31 H31 120.3 . .
C27 C32 C31 122.0(15) . .
C27 C32 H32 119.0 . .
C31 C32 H32 119.0 . .
O19 C33 C34 110.7(12) . .
O19 C33 H33B 109.5 . .
C34 C33 H33B 109.5 . .
O19 C33 H33A 109.5 . .
C34 C33 H33A 109.5 . .
H33B C33 H33A 108.1 . .
C33 C34 H34C 109.5 . .
C33 C34 H34B 109.5 . .
H34C C34 H34B 109.5 . .
C33 C34 H34A 109.5 . .
H34C C34 H34A 109.5 . .
H34B C34 H34A 109.5 . .
O20 C35 C36 116.1(16) . .
O20 C35 H35B 108.3 . .
C36 C35 H35B 108.3 . .
O20 C35 H35A 108.3 . .
C36 C35 H35A 108.3 . .
H35B C35 H35A 107.4 . .
C35 C36 H36C 109.5 . .
C35 C36 H36A 109.5 . .
H36C C36 H36A 109.5 . .
C35 C36 H36B 109.5 . .
H36C C36 H36B 109.5 . .
H36A C36 H36B 109.5 . .

loop_
_geom_bond_atom_site_label_1
_geom_bond_atom_site_label_2
_geom_bond_distance
_geom_bond_site_symmetry_2
Bi1 O9 2.125(10) 2_655
Bi1 O6 2.270(9) .
Bi1 O2 2.328(10) .
Bi1 O9 2.520(10) .
Bi1 O10 2.527(11) .
Bi1 O1 2.705(10) .
Bi1 O5 2.762(11) .
Bi1 O5 2.901(11) 2_755
Bi1 O5 25.571(10) 2_766
Bi2 O19 2.136(10) .
Bi2 O11 2.253(11) .
Bi2 O15 2.282(10) .
Bi2 O19 2.416(9) 2_666
Bi2 O20 2.609(10) .
Bi2 O16 2.823(11) .
Bi2 O12 2.889(11) .
Bi2 O16 3.007(11) 2_766
Bi2 O16 28.741(11) 2_655
O1 C1 1.235(17) .
O2 C1 1.264(18) .
O3 N1 1.228(16) .
O4 N1 1.207(17) .
O5 C8 1.218(17) .
O6 C8 1.282(17) .
O7 N2 1.214(18) .
O8 N2 1.219(17) .
O9 C15 1.412(18) .
O9 Bi1 2.125(10) 2_655
O10 C17 1.463(18) .
O10 H10 0.8400 .
O11 C19 1.292(16) .
O12 C19 1.229(17) .
O13 N3 1.216(17) .
O14 N3 1.221(18) .
O15 C26 1.263(18) .
O16 C26 1.241(19) .
O17 N4 1.246(17) .
O18 N4 1.224(17) .
O19 C33 1.429(17) .
O19 Bi2 2.416(9) 2_666
O20 C35 1.44(2) .
O20 H20 0.8400 .
N1 C3 1.480(19) .
N2 C10 1.466(19) .
N3 C21 1.45(2) .
N4 C28 1.458(19) .
C1 C2 1.52(2) .
C2 C3 1.39(2) .
C2 C7 1.40(2) .
C3 C4 1.36(2) .
C4 C5 1.38(2) .
C4 H4 0.9500 .
C5 C6 1.39(2) .
C5 H5 0.9500 .
C6 C7 1.38(2) .
C6 H6 0.9500 .
C7 H7 0.9500 .
C8 C9 1.49(2) .
C9 C14 1.37(2) .
C9 C10 1.41(2) .
C10 C11 1.39(2) .
C11 C12 1.37(2) .
C11 H11 0.9500 .
C12 C13 1.38(2) .
C12 H12 0.9500 .
C13 C14 1.40(2) .
C13 H13 0.9500 .
C14 H14 0.9500 .
C15 C16 1.50(2) .
C15 H15A 0.9900 .
C15 H15B 0.9900 .
C16 H16A 0.9800 .
C16 H16B 0.9800 .
C16 H16C 0.9800 .
C17 C18 1.48(2) .
C17 H17A 0.9900 .
C17 H17B 0.9900 .
C18 H18C 0.9800 .
C18 H18B 0.9800 .
C18 H18A 0.9800 .
C19 C20 1.512(19) .
C20 C25 1.39(2) .
C20 C21 1.41(2) .
C21 C22 1.37(2) .
C22 C23 1.38(2) .
C22 H22 0.9500 .
C23 C24 1.38(2) .
C23 H23 0.9500 .
C24 C25 1.36(2) .
C24 H24 0.9500 .
C25 H25 0.9500 .
C26 C27 1.50(2) .
C27 C32 1.39(2) .
C27 C28 1.42(2) .
C28 C29 1.37(2) .
C29 C30 1.37(2) .
C29 H29 0.9500 .
C30 C31 1.39(2) .
C30 H30 0.9500 .
C31 C32 1.40(2) .
C31 H31 0.9500 .
C32 H32 0.9500 .
C33 C34 1.49(2) .
C33 H33B 0.9900 .
C33 H33A 0.9900 .
C34 H34C 0.9800 .
C34 H34B 0.9800 .
C34 H34A 0.9800 .
C35 C36 1.45(3) .
C35 H35B 0.9900 .
C35 H35A 0.9900 .
C36 H36C 0.9800 .
C36 H36A 0.9800 .
C36 H36B 0.9800 .

loop_
_geom_hbond_atom_site_label_D
_geom_hbond_atom_site_label_H
_geom_hbond_atom_site_label_A
_geom_hbond_distance_DH
_geom_hbond_distance_HA
_geom_hbond_distance_DA
_geom_hbond_angle_DHA
_geom_hbond_site_symmetry_A
O20 H20 O12 0.84 2.13 2.908(15) 152.8 2_766
O10 H10 O1 0.84 1.99 2.771(15) 153.5 2_655
